data_7129356
loop_
_publ_author_name
'Sarcevic, Julijan'
'Heitkemper, Tobias'
'Sindlinger, Christian P.'

_publ_section_title
;
 Borole-based half-sandwich complexes of germanium and tin
;
_journal_name_full 'Chemical Communications'
_journal_paper_doi 10.1039/D1CC06227A
_journal_year 2021
_chemical_absolute_configuration unk
_chemical_formula_sum 'C73 H104 B2 Cl2 N4 Si4 Sn2'
_chemical_formula_weight 1479.86
_space_group_crystal_system orthorhombic
_space_group_IT_number 45
_space_group_name_Hall 'I 2 -2c'
_space_group_name_H-M_alt 'I b a 2'
_atom_sites_solution_hydrogens geom
_atom_sites_solution_primary direct
_audit_creation_method
;
FinalCif V89 by Daniel Kratzert, Freiburg 2021,
https://dkratzert.de/finalcif.html
;
_audit_update_record
;
2021-11-02 deposited with the CCDC.	2021-11-22 downloaded from the CCDC.
;
_cell_angle_alpha 90
_cell_angle_beta 90
_cell_angle_gamma 90
_cell_formula_units_Z 8
_cell_length_a 25.802(3)
_cell_length_b 25.796(3)
_cell_length_c 23.532(2)
_cell_measurement_reflns_used 9930
_cell_measurement_temperature 100(2)
_cell_measurement_theta_max 26.5065
_cell_measurement_theta_min 2.233
_cell_volume 15663(3)
_computing_cell_refinement 'SAINT V8.40A'
_computing_data_collection "'Bruker Apex II'"
_computing_data_reduction 'SAINT V8.40A'
_computing_molecular_graphics 'ORTEP (L. J. Farrugia, 2012)'
_computing_structure_refinement 'SHELXL-2018/3 (Sheldrick, 2018)'
_computing_structure_solution 'SHELXT 2014/5 (Sheldrick, 2014)'
_diffrn_ambient_environment N~2~
_diffrn_ambient_temperature 100(2)
_diffrn_measured_fraction_theta_full 1.000
_diffrn_measured_fraction_theta_max 0.999
_diffrn_measurement_device_type 'Bruker APEX-II CCD'
_diffrn_measurement_method '\f and \w scans'
_diffrn_measurement_specimen_support 'MiTeGen micromount'
_diffrn_radiation_probe x-ray
_diffrn_radiation_type 'Mo K\a'
_diffrn_radiation_wavelength 0.71073
_diffrn_reflns_av_R_equivalents 0.0454
_diffrn_reflns_av_unetI/netI 0.0302
_diffrn_reflns_Laue_measured_fraction_full 1.000
_diffrn_reflns_Laue_measured_fraction_max 0.999
_diffrn_reflns_limit_h_max 32
_diffrn_reflns_limit_h_min -32
_diffrn_reflns_limit_k_max 32
_diffrn_reflns_limit_k_min -32
_diffrn_reflns_limit_l_max 29
_diffrn_reflns_limit_l_min -29
_diffrn_reflns_number 111471
_diffrn_reflns_point_group_measured_fraction_full 1.000
_diffrn_reflns_point_group_measured_fraction_max 0.999
_diffrn_reflns_theta_full 25.242
_diffrn_reflns_theta_max 26.758
_diffrn_reflns_theta_min 1.116
_diffrn_source_current 0.98
_diffrn_source_voltage 50.0
_exptl_absorpt_coefficient_mu 0.808
_exptl_absorpt_correction_T_max 0.7454
_exptl_absorpt_correction_T_min 0.6702
_exptl_absorpt_correction_type multi-scan
_exptl_absorpt_process_details
;
SADABS-2016/2 - Bruker AXS area detector scaling and absorption correction:
Krause, L., Herbst-Irmer, R., Sheldrick G.M. & Stalke D., J. Appl. Cryst. 48
(2015) 3-10
;
_exptl_crystal_colour colourless
_exptl_crystal_density_diffrn 1.255
_exptl_crystal_description block
_exptl_crystal_F_000 6160
_exptl_crystal_recrystallization_method 'from saturated toluene solutions'
_exptl_crystal_size_max 0.168
_exptl_crystal_size_mid 0.090
_exptl_crystal_size_min 0.052
_refine_diff_density_max 0.438
_refine_diff_density_min -0.478
_refine_diff_density_rms 0.049
_refine_ls_abs_structure_details
;
 Flack x determined using 7706 quotients [(I+)-(I-)]/[(I+)+(I-)]
 (Parsons, Flack and Wagner, Acta Cryst. B69 (2013) 249-259).
;
_refine_ls_abs_structure_Flack -0.022(5)
_refine_ls_extinction_method none
_refine_ls_goodness_of_fit_ref 1.039
_refine_ls_hydrogen_treatment constr
_refine_ls_matrix_type full
_refine_ls_number_parameters 818
_refine_ls_number_reflns 16679
_refine_ls_number_restraints 166
_refine_ls_restrained_S_all 1.035
_refine_ls_R_factor_all 0.0231
_refine_ls_R_factor_gt 0.0216
_refine_ls_shift/su_max 0.001
_refine_ls_shift/su_mean 0.000
_refine_ls_structure_factor_coef Fsqd
_refine_ls_weighting_details 'w=1/[\s^2^(Fo^2^)+(0.0239P)^2^+2.0473P] where P=(Fo^2^+2Fc^2^)/3'
_refine_ls_weighting_scheme calc
_refine_ls_wR_factor_gt 0.0494
_refine_ls_wR_factor_ref 0.0503
_reflns_Friedel_coverage 0.948
_reflns_Friedel_fraction_full 1.000
_reflns_Friedel_fraction_max 0.999
_reflns_number_gt 16260
_reflns_number_total 16679
_reflns_threshold_expression 'I > 2\s(I)'
_cod_data_source_file d1cc06227a2.cif
_cod_data_source_block sad_iba2_a
_cod_original_cell_volume 15662(3)
_cod_database_code 7129356
_shelx_shelxl_version_number 2018/3
_shelx_space_group_comment
;
The symmetry employed for this shelxl refinement is uniquely defined
by the following loop, which should always be used as a source of
symmetry information in preference to the above space-group names.
They are only intended as comments.
;
_shelx_estimated_absorpt_t_min 0.876
_shelx_estimated_absorpt_t_max 0.959

loop_
_space_group_symop_operation_xyz
'x, y, z'
'-x, -y, z'
'x+1/2, -y+1/2, z'
'-x+1/2, y+1/2, z'
'x+1/2, y+1/2, z+1/2'
'-x+1/2, -y+1/2, z+1/2'
'x+1, -y+1, z+1/2'
'-x+1, y+1, z+1/2'

loop_
_atom_site_label
_atom_site_type_symbol
_atom_site_fract_x
_atom_site_fract_y
_atom_site_fract_z
_atom_site_U_iso_or_equiv
_atom_site_adp_type
_atom_site_occupancy
_atom_site_site_symmetry_order
_atom_site_calc_flag
_atom_site_refinement_flags_posn
_atom_site_refinement_flags_adp
_atom_site_refinement_flags_occupancy
_atom_site_disorder_assembly
_atom_site_disorder_group
Sn1 Sn 0.50637(2) 0.20051(2) 0.35904(2) 0.01457(13) Uani 1 1 d . . . . .
N1 N 0.49399(17) 0.3173(3) 0.1946(3) 0.0175(12) Uani 1 1 d . . . . .
B1 B 0.4966(2) 0.2719(4) 0.2914(5) 0.0124(19) Uani 1 1 d . . . . .
Si1 Si 0.61383(8) 0.28859(9) 0.30517(9) 0.0167(4) Uani 1 1 d . . . . .
Cl1 Cl 0.57971(5) 0.13759(5) 0.32096(8) 0.0251(4) Uani 1 1 d . . . . .
Sn2 Sn 0.70028(3) 0.49554(3) 0.62481(2) 0.01583(15) Uani 1 1 d . . . . .
N2 N 0.49796(14) 0.2343(3) 0.1864(4) 0.0156(13) Uani 1 1 d . . . . .
C1 C 0.5458(3) 0.2804(3) 0.3286(3) 0.0133(14) Uani 1 1 d . U . . .
C2 C 0.5257(3) 0.2921(3) 0.3854(3) 0.0140(14) Uani 1 1 d . U . . .
C3 C 0.4712(3) 0.2954(3) 0.3855(3) 0.0150(15) Uani 1 1 d . U . . .
C4 C 0.4489(3) 0.2848(3) 0.3307(3) 0.0105(13) Uani 1 1 d . U . . .
B2 B 0.7757(4) 0.4973(2) 0.6909(5) 0.0122(19) Uani 1 1 d . . . . .
Si2 Si 0.37931(8) 0.28994(9) 0.31246(9) 0.0174(4) Uani 1 1 d . . . . .
Cl2 Cl 0.63433(5) 0.42330(5) 0.66047(8) 0.0245(4) Uani 1 1 d . . . . .
Si3 Si 0.78671(8) 0.38134(8) 0.66656(8) 0.0144(4) Uani 1 1 d . . . . .
Si4 Si 0.79244(9) 0.61476(8) 0.68346(9) 0.0191(4) Uani 1 1 d . . . . .
C5 C 0.49546(19) 0.2723(4) 0.2237(4) 0.0156(15) Uani 1 1 d . . . . .
C6 C 0.4953(2) 0.3065(3) 0.1369(3) 0.0198(14) Uani 1 1 d . . . . .
C7 C 0.49766(18) 0.2537(3) 0.1316(4) 0.0205(15) Uani 1 1 d . . . . .
C8 C 0.4910(2) 0.3693(3) 0.2190(4) 0.0221(14) Uani 1 1 d . . . . .
H8A H 0.521727 0.389214 0.207931 0.033 Uiso 1 1 calc R U . . .
H8B H 0.489333 0.366844 0.260487 0.033 Uiso 1 1 calc R U . . .
H8C H 0.459814 0.386827 0.204831 0.033 Uiso 1 1 calc R U . . .
C9 C 0.4941(2) 0.3501(3) 0.0932(3) 0.0333(19) Uani 1 1 d . . . . .
H9A H 0.493582 0.335224 0.054899 0.050 Uiso 1 1 calc R U . . .
H9B H 0.524906 0.371844 0.097724 0.050 Uiso 1 1 calc R U . . .
H9C H 0.462898 0.371130 0.098987 0.050 Uiso 1 1 calc R U . . .
C10 C 0.4998(2) 0.2178(4) 0.0799(4) 0.034(2) Uani 1 1 d . . . . .
H10A H 0.501053 0.238687 0.045149 0.052 Uiso 1 1 calc R U . . .
H10B H 0.468876 0.195793 0.079342 0.052 Uiso 1 1 calc R U . . .
H10C H 0.530843 0.196049 0.082209 0.052 Uiso 1 1 calc R U . . .
C11 C 0.50002(18) 0.1792(4) 0.1996(5) 0.022(2) Uani 1 1 d . . . . .
H11A H 0.470613 0.161597 0.181721 0.033 Uiso 1 1 calc R U . . .
H11B H 0.498361 0.174417 0.240897 0.033 Uiso 1 1 calc R U . . .
H11C H 0.532485 0.164592 0.185138 0.033 Uiso 1 1 calc R U . . .
C12 C 0.3563(2) 0.3570(3) 0.3324(3) 0.0283(14) Uani 1 1 d . . . . .
H12A H 0.319932 0.361072 0.321205 0.042 Uiso 1 1 calc R U . . .
H12B H 0.377477 0.382935 0.312877 0.042 Uiso 1 1 calc R U . . .
H12C H 0.359444 0.361656 0.373622 0.042 Uiso 1 1 calc R U . . .
C13 C 0.3364(3) 0.2402(3) 0.3485(3) 0.0380(19) Uani 1 1 d . . . . .
H13A H 0.300290 0.245617 0.336852 0.057 Uiso 1 1 calc R U . . .
H13B H 0.339168 0.243935 0.389808 0.057 Uiso 1 1 calc R U . . .
H13C H 0.347393 0.205260 0.337403 0.057 Uiso 1 1 calc R U . . .
C14 C 0.3701(2) 0.2828(2) 0.2341(3) 0.0213(14) Uani 1 1 d . . . . .
H14A H 0.333014 0.280171 0.225567 0.032 Uiso 1 1 calc R U . . .
H14B H 0.387845 0.251484 0.220929 0.032 Uiso 1 1 calc R U . . .
H14C H 0.384586 0.313175 0.214683 0.032 Uiso 1 1 calc R U . . .
C15 C 0.6647(3) 0.2557(3) 0.3501(3) 0.0310(16) Uani 1 1 d . . . . .
H15A H 0.699228 0.264424 0.335531 0.046 Uiso 1 1 calc R U . . .
H15B H 0.659753 0.218066 0.348531 0.046 Uiso 1 1 calc R U . . .
H15C H 0.661628 0.267543 0.389508 0.046 Uiso 1 1 calc R U . . .
C16 C 0.6276(3) 0.3604(2) 0.3044(3) 0.0314(15) Uani 1 1 d . . . . .
H16A H 0.662308 0.366506 0.288826 0.047 Uiso 1 1 calc R U . . .
H16B H 0.625889 0.373983 0.343261 0.047 Uiso 1 1 calc R U . . .
H16C H 0.601817 0.378054 0.280744 0.047 Uiso 1 1 calc R U . . .
C17 C 0.6215(3) 0.2642(3) 0.2312(3) 0.0295(15) Uani 1 1 d . . . . .
H17A H 0.657436 0.269127 0.218863 0.044 Uiso 1 1 calc R U . . .
H17B H 0.598276 0.283472 0.205833 0.044 Uiso 1 1 calc R U . . .
H17C H 0.612765 0.227274 0.229861 0.044 Uiso 1 1 calc R U . . .
C18 C 0.5606(3) 0.3081(3) 0.4355(3) 0.0133(12) Uani 1 1 d . U . . .
C19 C 0.5669(3) 0.3609(3) 0.4432(3) 0.0168(12) Uani 1 1 d . U . . .
H19 H 0.550207 0.384631 0.418350 0.020 Uiso 1 1 calc R U . . .
C20 C 0.5979(3) 0.3791(3) 0.4878(3) 0.0190(13) Uani 1 1 d . U . . .
C21 C 0.6224(2) 0.3432(3) 0.5226(3) 0.0198(13) Uani 1 1 d . U . . .
H21 H 0.643763 0.355241 0.552703 0.024 Uiso 1 1 calc R U . . .
C22 C 0.6164(3) 0.2897(3) 0.5147(3) 0.0199(13) Uani 1 1 d . U . . .
C23 C 0.5842(3) 0.2740(3) 0.4705(3) 0.0167(13) Uani 1 1 d . U . . .
H23 H 0.578636 0.237977 0.464642 0.020 Uiso 1 1 calc R U . . .
C25 C 0.6426(3) 0.2516(3) 0.5540(3) 0.0342(17) Uani 1 1 d . . . . .
H25A H 0.629263 0.216652 0.546576 0.051 Uiso 1 1 calc R U . . .
H25B H 0.635387 0.261141 0.593496 0.051 Uiso 1 1 calc R U . . .
H25C H 0.680055 0.252250 0.547333 0.051 Uiso 1 1 calc R U . . .
C24 C 0.6049(3) 0.4371(2) 0.4976(3) 0.0251(14) Uani 1 1 d . . . . .
H24A H 0.596945 0.445430 0.537298 0.038 Uiso 1 1 calc R U . . .
H24B H 0.581527 0.456410 0.472534 0.038 Uiso 1 1 calc R U . . .
H24C H 0.640871 0.446867 0.489311 0.038 Uiso 1 1 calc R U . . .
C26 C 0.4383(3) 0.3083(3) 0.4384(3) 0.0146(13) Uani 1 1 d . . . . .
C29 C 0.3774(3) 0.3357(3) 0.5295(3) 0.0272(16) Uani 1 1 d . . . . .
H29 H 0.356112 0.345179 0.560771 0.033 Uiso 1 1 calc R U . . .
C28 C 0.3806(3) 0.2839(3) 0.5143(3) 0.0257(16) Uani 1 1 d . . . . .
C27 C 0.4128(3) 0.2716(3) 0.4680(3) 0.0212(15) Uani 1 1 d . . . . .
H27 H 0.416675 0.236352 0.457235 0.025 Uiso 1 1 calc R U . . .
C30 C 0.4042(3) 0.3740(3) 0.5008(3) 0.0217(14) Uani 1 1 d . . . . .
C31 C 0.4350(3) 0.3599(3) 0.4543(3) 0.0174(14) Uani 1 1 d . . . . .
H31 H 0.453614 0.385563 0.433829 0.021 Uiso 1 1 calc R U . . .
C32 C 0.3510(4) 0.2426(3) 0.5463(3) 0.047(2) Uani 1 1 d . . . . .
H32A H 0.367054 0.208735 0.539493 0.071 Uiso 1 1 calc R U . . .
H32B H 0.314986 0.241942 0.533137 0.071 Uiso 1 1 calc R U . . .
H32C H 0.351823 0.250370 0.587065 0.071 Uiso 1 1 calc R U . . .
C33 C 0.3987(3) 0.4313(3) 0.5176(3) 0.0352(18) Uani 1 1 d . . . . .
H33A H 0.424291 0.452005 0.496764 0.053 Uiso 1 1 calc R U . . .
H33B H 0.404560 0.435081 0.558512 0.053 Uiso 1 1 calc R U . . .
H33C H 0.363746 0.443413 0.508124 0.053 Uiso 1 1 calc R U . . .
C34 C 0.7851(3) 0.5462(3) 0.6571(3) 0.0162(15) Uani 1 1 d . . . . .
C35 C 0.7960(3) 0.5307(3) 0.6007(3) 0.0116(15) Uani 1 1 d . . . . .
C36 C 0.7912(3) 0.4746(3) 0.5951(3) 0.0134(14) Uani 1 1 d . . . . .
C37 C 0.7776(3) 0.4522(3) 0.6500(3) 0.0126(13) Uani 1 1 d . . . . .
N3 N 0.7342(3) 0.4921(2) 0.7969(3) 0.0175(12) Uani 1 1 d . U . . .
N4 N 0.8166(3) 0.49004(18) 0.7893(3) 0.0154(10) Uani 1 1 d . U . . .
C38 C 0.7735(3) 0.49331(19) 0.7574(4) 0.0119(12) Uani 1 1 d . U . . .
C39 C 0.8061(3) 0.4871(2) 0.8474(3) 0.0181(10) Uani 1 1 d . U . . .
C40 C 0.7546(3) 0.4887(2) 0.8522(4) 0.0175(10) Uani 1 1 d . U . . .
C41 C 0.8685(3) 0.4892(2) 0.7654(4) 0.0192(14) Uani 1 1 d . . . . .
H41A H 0.887670 0.519842 0.778292 0.029 Uiso 1 1 calc R U . . .
H41B H 0.866309 0.489498 0.723794 0.029 Uiso 1 1 calc R U . . .
H41C H 0.886548 0.457815 0.777889 0.029 Uiso 1 1 calc R U . . .
C42 C 0.8480(2) 0.4832(3) 0.8899(3) 0.0254(13) Uani 1 1 d . . . . .
H42A H 0.833185 0.484884 0.928211 0.038 Uiso 1 1 calc R U . . .
H42B H 0.872435 0.511922 0.884687 0.038 Uiso 1 1 calc R U . . .
H42C H 0.866309 0.450188 0.885091 0.038 Uiso 1 1 calc R U . . .
C43 C 0.7216(4) 0.4865(3) 0.9028(3) 0.0283(15) Uani 1 1 d . . . . .
H43A H 0.743366 0.485685 0.936870 0.042 Uiso 1 1 calc R U . . .
H43B H 0.700174 0.455145 0.901355 0.042 Uiso 1 1 calc R U . . .
H43C H 0.699168 0.517133 0.903886 0.042 Uiso 1 1 calc R U . . .
C44 C 0.6789(4) 0.4964(2) 0.7835(4) 0.020(2) Uani 1 1 d . . . . .
H44A H 0.658923 0.497894 0.818903 0.031 Uiso 1 1 calc R U . . .
H44B H 0.668047 0.466201 0.761302 0.031 Uiso 1 1 calc R U . . .
H44C H 0.672848 0.528054 0.761468 0.031 Uiso 1 1 calc R U . . .
C45 C 0.8570(2) 0.3673(2) 0.6575(3) 0.0213(13) Uani 1 1 d . . . . .
H45A H 0.862949 0.329948 0.661777 0.032 Uiso 1 1 calc R U . . .
H45B H 0.876821 0.386077 0.686431 0.032 Uiso 1 1 calc R U . . .
H45C H 0.868134 0.378357 0.619628 0.032 Uiso 1 1 calc R U . . .
C46 C 0.7682(3) 0.3687(2) 0.7421(3) 0.0265(14) Uani 1 1 d . . . . .
H46A H 0.768990 0.331268 0.749439 0.040 Uiso 1 1 calc R U . . .
H46B H 0.733126 0.381883 0.749064 0.040 Uiso 1 1 calc R U . . .
H46C H 0.792673 0.386190 0.767495 0.040 Uiso 1 1 calc R U . . .
C47 C 0.7486(3) 0.3364(2) 0.6224(3) 0.0231(13) Uani 1 1 d . . . . .
H47A H 0.754478 0.300775 0.635342 0.035 Uiso 1 1 calc R U . . .
H47B H 0.759448 0.339668 0.582639 0.035 Uiso 1 1 calc R U . . .
H47C H 0.711741 0.344870 0.625721 0.035 Uiso 1 1 calc R U . . .
C48 C 0.7786(3) 0.6170(2) 0.7616(2) 0.0259(15) Uani 1 1 d . . . . .
H48A H 0.782166 0.652709 0.775225 0.039 Uiso 1 1 calc R U . . .
H48B H 0.803206 0.594649 0.781710 0.039 Uiso 1 1 calc R U . . .
H48C H 0.743206 0.604820 0.768579 0.039 Uiso 1 1 calc R U . . .
C49 C 0.8607(3) 0.6349(3) 0.6734(3) 0.042(2) Uani 1 1 d . . . . .
H49A H 0.866401 0.668400 0.692147 0.062 Uiso 1 1 calc R U . . .
H49B H 0.868053 0.638251 0.632738 0.062 Uiso 1 1 calc R U . . .
H49C H 0.883749 0.608867 0.690108 0.062 Uiso 1 1 calc R U . . .
C50 C 0.7481(3) 0.6620(3) 0.6480(3) 0.0391(19) Uani 1 1 d . . . . .
H50A H 0.754734 0.696875 0.662827 0.059 Uiso 1 1 calc R U . . .
H50B H 0.712038 0.652342 0.655741 0.059 Uiso 1 1 calc R U . . .
H50C H 0.754248 0.661529 0.606939 0.059 Uiso 1 1 calc R U . . .
C51 C 0.8116(3) 0.5639(3) 0.5544(3) 0.0160(14) Uani 1 1 d . . . . .
C52 C 0.8641(3) 0.5708(3) 0.5407(3) 0.0165(13) Uani 1 1 d . . . . .
H52 H 0.889277 0.552197 0.561856 0.020 Uiso 1 1 calc R U . . .
C53 C 0.8809(2) 0.6035(2) 0.4978(2) 0.0173(13) Uani 1 1 d . . . . .
C54 C 0.8440(2) 0.6310(2) 0.4667(3) 0.0200(13) Uani 1 1 d . . . . .
H54 H 0.854993 0.653585 0.437203 0.024 Uiso 1 1 calc R U . . .
C55 C 0.7923(3) 0.6260(3) 0.4779(3) 0.0224(14) Uani 1 1 d . . . . .
C56 C 0.7749(3) 0.5931(3) 0.5211(3) 0.0177(14) Uani 1 1 d . . . . .
H56 H 0.738812 0.589999 0.528583 0.021 Uiso 1 1 calc R U . . .
C57 C 0.9370(3) 0.6074(3) 0.4850(3) 0.0299(16) Uani 1 1 d . . . . .
H57A H 0.946429 0.643843 0.479417 0.045 Uiso 1 1 calc R U . . .
H57B H 0.944795 0.587776 0.450361 0.045 Uiso 1 1 calc R U . . .
H57C H 0.957002 0.593097 0.516783 0.045 Uiso 1 1 calc R U . . .
C58 C 0.7529(3) 0.6559(3) 0.4434(3) 0.0375(18) Uani 1 1 d . . . . .
H58A H 0.718420 0.651252 0.460055 0.056 Uiso 1 1 calc R U . . .
H58B H 0.752893 0.643151 0.404222 0.056 Uiso 1 1 calc R U . . .
H58C H 0.761960 0.692842 0.443707 0.056 Uiso 1 1 calc R U . . .
C59 C 0.8042(3) 0.4469(3) 0.5442(3) 0.0140(14) Uani 1 1 d . . . . .
C60 C 0.8565(3) 0.4403(2) 0.5280(3) 0.0169(14) Uani 1 1 d . . . . .
H60 H 0.882618 0.456530 0.550136 0.020 Uiso 1 1 calc R U . . .
C61 C 0.8715(3) 0.4111(3) 0.4812(3) 0.0232(14) Uani 1 1 d . . . . .
C62 C 0.8332(2) 0.3870(2) 0.4487(3) 0.0224(14) Uani 1 1 d . . . . .
H62 H 0.842998 0.366658 0.416868 0.027 Uiso 1 1 calc R U . . .
C63 C 0.7814(3) 0.3923(3) 0.4620(3) 0.0224(14) Uani 1 1 d . . . . .
C64 C 0.7667(3) 0.4212(3) 0.5093(3) 0.0179(14) Uani 1 1 d . . . . .
H64 H 0.730969 0.423913 0.518683 0.021 Uiso 1 1 calc R U . . .
C65 C 0.9269(3) 0.4058(3) 0.4670(3) 0.0351(17) Uani 1 1 d . . . . .
H65A H 0.930542 0.387570 0.430691 0.053 Uiso 1 1 calc R U . . .
H65B H 0.944471 0.386055 0.496940 0.053 Uiso 1 1 calc R U . . .
H65C H 0.942621 0.440295 0.463993 0.053 Uiso 1 1 calc R U . . .
C66 C 0.7415(3) 0.3656(3) 0.4257(3) 0.0358(17) Uani 1 1 d . . . . .
H66A H 0.710301 0.359021 0.448250 0.054 Uiso 1 1 calc R U . . .
H66B H 0.755571 0.332641 0.411852 0.054 Uiso 1 1 calc R U . . .
H66C H 0.732758 0.387779 0.393251 0.054 Uiso 1 1 calc R U . . .
C67 C 0.500000 0.500000 0.1770(9) 0.036(4) Uani 1 2 d S T P . .
H67A H 0.532004 0.516066 0.163088 0.054 Uiso 0.5 1 calc R U P . .
H67B H 0.470087 0.519691 0.163088 0.054 Uiso 0.5 1 calc R U P . .
H67C H 0.497908 0.464243 0.163088 0.054 Uiso 0.5 1 calc R U P . .
C68 C 0.500000 0.500000 0.2432(9) 0.028(4) Uani 1 2 d S T P . .
C69 C 0.4571(2) 0.4829(3) 0.2753(3) 0.0329(14) Uani 1 1 d . . . . .
H69 H 0.427164 0.470942 0.255813 0.039 Uiso 1 1 calc R U . . .
C70 C 0.4570(3) 0.4830(3) 0.3343(4) 0.0426(18) Uani 1 1 d . . . . .
H70 H 0.427016 0.471203 0.353977 0.051 Uiso 1 1 calc R U . . .
C71 C 0.500000 0.500000 0.3657(10) 0.033(4) Uani 1 2 d S T P . .
H71 H 0.500001 0.499999 0.406045 0.040 Uiso 1 2 calc R U P . .
C72 C 1.000000 0.500000 0.8008(9) 0.041(5) Uani 1 2 d S T P . .
H72A H 1.031686 0.516687 0.814688 0.062 Uiso 0.5 1 calc R U P . .
H72B H 0.998604 0.464209 0.814688 0.062 Uiso 0.5 1 calc R U P . .
H72C H 0.969710 0.519104 0.814688 0.062 Uiso 0.5 1 calc R U P . .
C73 C 1.000000 0.500000 0.7392(9) 0.026(4) Uani 1 2 d S T P . .
C74 C 0.9844(3) 0.4565(2) 0.7104(3) 0.0333(15) Uani 1 1 d . . . . .
H74 H 0.973970 0.426327 0.730556 0.040 Uiso 1 1 calc R U . . .
C75 C 0.9842(3) 0.4569(2) 0.6513(3) 0.0367(16) Uani 1 1 d . . . . .
H75 H 0.972961 0.427206 0.630807 0.044 Uiso 1 1 calc R U . . .
C76 C 1.000000 0.500000 0.6229(10) 0.037(4) Uani 1 2 d S T P . .
H76 H 0.999999 0.500001 0.582484 0.045 Uiso 1 2 calc R U P . .

loop_
_atom_site_aniso_label
_atom_site_aniso_U_11
_atom_site_aniso_U_22
_atom_site_aniso_U_33
_atom_site_aniso_U_23
_atom_site_aniso_U_13
_atom_site_aniso_U_12
Sn1 0.0187(2) 0.0109(3) 0.0141(3) 0.0017(2) 0.0000(3) 0.00007(14)
N1 0.021(2) 0.018(3) 0.013(2) 0.000(2) 0.000(2) 0.003(2)
B1 0.011(4) 0.009(4) 0.018(4) 0.001(3) -0.002(2) -0.0031(19)
Si1 0.0155(8) 0.0169(8) 0.0178(8) -0.0011(6) 0.0016(6) -0.0020(6)
Cl1 0.0294(8) 0.0197(6) 0.0262(7) -0.0030(5) -0.0015(6) 0.0087(5)
Sn2 0.0134(3) 0.0201(3) 0.0140(3) 0.0000(3) -0.0022(2) 0.00097(13)
N2 0.016(3) 0.014(2) 0.016(3) 0.000(2) -0.0038(16) 0.0026(15)
C1 0.019(3) 0.009(3) 0.012(3) -0.004(2) 0.001(2) 0.002(2)
C2 0.023(3) 0.011(3) 0.009(3) -0.001(2) -0.004(2) -0.003(2)
C3 0.028(3) 0.008(3) 0.009(3) -0.002(2) 0.000(2) 0.003(2)
C4 0.014(3) 0.004(3) 0.013(2) 0.001(2) -0.001(2) 0.003(2)
B2 0.006(4) 0.021(4) 0.010(4) -0.001(2) 0.000(3) 0.0027(18)
Si2 0.0153(8) 0.0175(8) 0.0194(10) -0.0006(6) -0.0033(6) 0.0004(6)
Cl2 0.0208(7) 0.0266(8) 0.0260(7) -0.0029(6) 0.0031(5) -0.0077(5)
Si3 0.0160(8) 0.0120(7) 0.0151(8) 0.0024(6) -0.0001(7) -0.0008(6)
Si4 0.0243(9) 0.0123(8) 0.0206(9) -0.0033(7) 0.0019(7) 0.0008(6)
C5 0.011(3) 0.021(3) 0.015(3) 0.000(2) -0.005(2) -0.003(2)
C6 0.021(3) 0.029(3) 0.009(2) 0.005(2) -0.002(2) -0.001(2)
C7 0.021(3) 0.030(3) 0.010(3) -0.002(2) -0.003(2) 0.003(2)
C8 0.029(3) 0.015(3) 0.022(3) 0.000(3) -0.002(3) 0.005(3)
C9 0.034(4) 0.048(5) 0.018(3) 0.012(3) 0.002(3) 0.008(3)
C10 0.049(5) 0.038(4) 0.016(3) -0.012(3) 0.000(2) 0.000(3)
C11 0.032(5) 0.009(5) 0.025(5) -0.002(4) -0.004(2) 0.0013(18)
C12 0.018(3) 0.032(3) 0.035(3) -0.010(3) -0.005(2) 0.013(2)
C13 0.029(3) 0.042(4) 0.042(4) 0.007(3) -0.007(3) -0.024(3)
C14 0.018(3) 0.019(3) 0.027(3) -0.004(2) -0.004(2) 0.002(2)
C15 0.016(3) 0.035(3) 0.042(4) -0.002(3) 0.003(3) -0.001(2)
C16 0.032(3) 0.023(3) 0.039(4) 0.007(3) 0.008(3) -0.001(2)
C17 0.023(3) 0.036(4) 0.029(3) -0.007(3) 0.010(2) -0.004(3)
C18 0.009(3) 0.019(3) 0.012(3) -0.0044(19) -0.0004(19) -0.0044(19)
C19 0.017(3) 0.020(3) 0.013(3) 0.001(2) 0.000(2) 0.001(2)
C20 0.016(3) 0.019(3) 0.022(3) -0.002(2) 0.003(2) -0.002(2)
C21 0.016(3) 0.026(3) 0.018(3) -0.006(2) -0.005(2) -0.0019(19)
C22 0.021(3) 0.025(3) 0.014(2) 0.001(2) -0.002(2) 0.002(2)
C23 0.017(3) 0.015(3) 0.018(2) -0.0022(19) 0.000(2) 0.000(2)
C25 0.048(4) 0.027(3) 0.027(3) 0.000(3) -0.014(3) 0.002(3)
C24 0.033(3) 0.013(3) 0.029(3) 0.002(3) -0.004(3) -0.006(2)
C26 0.014(3) 0.023(3) 0.007(2) -0.001(2) 0.002(2) 0.009(2)
C29 0.022(3) 0.040(4) 0.019(3) -0.006(3) 0.004(2) 0.001(3)
C28 0.033(4) 0.027(3) 0.018(3) 0.001(2) 0.006(2) -0.003(3)
C27 0.025(3) 0.017(3) 0.022(3) -0.002(2) 0.002(2) 0.000(2)
C30 0.022(3) 0.024(3) 0.019(3) -0.002(2) 0.000(2) 0.004(2)
C31 0.017(3) 0.012(3) 0.023(3) 0.002(2) 0.005(2) -0.001(2)
C32 0.067(5) 0.037(4) 0.037(4) -0.001(3) 0.027(4) -0.014(3)
C33 0.043(4) 0.026(4) 0.036(4) -0.017(3) 0.015(3) 0.000(3)
C34 0.018(3) 0.013(3) 0.018(3) 0.000(2) 0.000(3) 0.000(2)
C35 0.007(3) 0.008(3) 0.019(3) -0.001(2) -0.004(2) 0.001(2)
C36 0.013(3) 0.015(3) 0.013(3) 0.000(2) -0.006(3) -0.004(2)
C37 0.008(3) 0.019(3) 0.011(3) 0.000(2) -0.006(2) 0.002(2)
N3 0.021(2) 0.023(2) 0.008(2) -0.001(2) 0.002(2) 0.000(2)
N4 0.017(2) 0.0154(19) 0.014(2) -0.001(2) -0.0029(18) -0.001(2)
C38 0.010(3) 0.011(2) 0.014(2) -0.005(2) 0.0020(19) 0.002(2)
C39 0.025(3) 0.016(2) 0.012(2) 0.000(3) -0.001(2) 0.002(2)
C40 0.024(3) 0.018(2) 0.011(2) -0.001(2) -0.002(2) 0.003(2)
C41 0.012(3) 0.024(3) 0.022(3) 0.000(3) -0.002(2) -0.006(3)
C42 0.027(3) 0.030(3) 0.019(3) -0.001(3) -0.012(3) -0.009(3)
C43 0.035(4) 0.035(3) 0.015(3) -0.004(3) 0.004(3) 0.015(3)
C44 0.019(5) 0.028(5) 0.014(4) -0.001(2) 0.005(4) 0.001(2)
C45 0.018(3) 0.015(2) 0.031(3) 0.008(2) -0.001(2) 0.0053(19)
C46 0.034(3) 0.019(3) 0.026(3) 0.009(2) 0.004(3) -0.003(2)
C47 0.024(3) 0.016(3) 0.029(3) 0.004(2) -0.002(3) 0.004(2)
C48 0.041(4) 0.015(3) 0.021(3) -0.009(2) 0.002(3) 0.001(3)
C49 0.036(4) 0.033(4) 0.056(5) -0.017(3) 0.017(3) -0.019(3)
C50 0.062(5) 0.026(3) 0.029(3) 0.000(3) -0.012(3) 0.017(3)
C51 0.021(3) 0.019(3) 0.008(3) -0.003(2) -0.002(2) 0.009(2)
C52 0.013(3) 0.016(3) 0.020(3) 0.001(2) 0.002(2) -0.001(2)
C53 0.023(3) 0.016(3) 0.013(2) -0.004(2) 0.000(2) -0.002(2)
C54 0.026(3) 0.016(3) 0.018(3) 0.005(2) 0.002(2) -0.001(2)
C55 0.024(3) 0.024(3) 0.019(3) 0.006(2) -0.002(2) 0.004(2)
C56 0.016(3) 0.020(3) 0.017(3) 0.000(2) 0.001(2) 0.003(2)
C57 0.038(4) 0.026(3) 0.025(3) 0.009(3) 0.011(3) -0.002(3)
C58 0.030(4) 0.047(4) 0.035(4) 0.024(3) -0.005(3) 0.002(3)
C59 0.013(3) 0.008(3) 0.021(3) 0.006(2) 0.001(2) 0.000(2)
C60 0.023(3) 0.014(3) 0.014(3) 0.000(2) -0.002(2) 0.000(2)
C61 0.023(3) 0.020(3) 0.027(3) -0.001(2) 0.007(3) 0.005(2)
C62 0.028(3) 0.020(3) 0.018(3) -0.007(2) 0.004(2) 0.002(2)
C63 0.025(3) 0.020(3) 0.021(3) -0.002(2) 0.000(2) -0.003(2)
C64 0.011(3) 0.026(3) 0.016(3) -0.005(2) 0.000(2) -0.002(2)
C65 0.021(3) 0.040(4) 0.045(4) -0.018(3) -0.004(3) 0.014(3)
C66 0.031(4) 0.046(4) 0.031(3) -0.026(3) 0.001(3) -0.011(3)
C67 0.049(11) 0.034(9) 0.025(6) 0.000 0.000 -0.007(3)
C68 0.029(10) 0.016(8) 0.040(12) 0.000 0.000 0.001(3)
C69 0.021(3) 0.034(4) 0.043(4) -0.003(4) 0.001(3) -0.001(3)
C70 0.024(3) 0.051(4) 0.053(5) -0.005(5) 0.009(3) -0.001(3)
C71 0.023(8) 0.036(9) 0.042(10) 0.000 0.000 -0.004(3)
C72 0.020(8) 0.047(11) 0.057(11) 0.000 0.000 -0.004(3)
C73 0.015(8) 0.027(9) 0.036(11) 0.000 0.000 0.000(3)
C74 0.025(3) 0.021(3) 0.053(4) -0.001(3) 0.013(4) 0.000(3)
C75 0.039(4) 0.020(3) 0.051(5) -0.004(3) 0.007(4) -0.010(3)
C76 0.052(11) 0.035(9) 0.026(7) 0.000 0.000 -0.004(4)

loop_
_atom_type_symbol
_atom_type_description
_atom_type_scat_dispersion_real
_atom_type_scat_dispersion_imag
_atom_type_scat_source
C C 0.0033 0.0016 'International Tables Vol C Tables 4.2.6.8 and 6.1.1.4'
H H 0.0000 0.0000 'International Tables Vol C Tables 4.2.6.8 and 6.1.1.4'
B B 0.0013 0.0007 'International Tables Vol C Tables 4.2.6.8 and 6.1.1.4'
N N 0.0061 0.0033 'International Tables Vol C Tables 4.2.6.8 and 6.1.1.4'
Si Si 0.0817 0.0704 'International Tables Vol C Tables 4.2.6.8 and 6.1.1.4'
Cl Cl 0.1484 0.1585 'International Tables Vol C Tables 4.2.6.8 and 6.1.1.4'
Sn Sn -0.6537 1.4246 'International Tables Vol C Tables 4.2.6.8 and 6.1.1.4'

loop_
_geom_angle_atom_site_label_1
_geom_angle_atom_site_label_2
_geom_angle_atom_site_label_3
_geom_angle
_geom_angle_site_symmetry_1
_geom_angle_site_symmetry_3
_geom_angle_publ_flag
C1 Sn1 B1 37.4(3) . . ?
C1 Sn1 C2 34.7(2) . . ?
B1 Sn1 C2 57.9(3) . . ?
C1 Sn1 Cl1 97.01(18) . . ?
B1 Sn1 Cl1 108.3(2) . . ?
C2 Sn1 Cl1 121.48(18) . . ?
C5 N1 C6 109.0(7) . . ?
C5 N1 C8 126.3(8) . . ?
C6 N1 C8 124.7(7) . . ?
C1 B1 C4 106.1(8) . . ?
C1 B1 C5 125.2(6) . . ?
C4 B1 C5 124.8(6) . . ?
C1 B1 Sn1 69.9(5) . . ?
C4 B1 Sn1 81.8(5) . . ?
C5 B1 Sn1 131.1(7) . . ?
C1 Si1 C17 109.9(3) . . ?
C1 Si1 C16 107.1(3) . . ?
C17 Si1 C16 107.6(3) . . ?
C1 Si1 C15 116.2(3) . . ?
C17 Si1 C15 107.4(3) . . ?
C16 Si1 C15 108.4(3) . . ?
C37 Sn2 B2 36.2(2) . . ?
C37 Sn2 C36 34.7(2) . . ?
B2 Sn2 C36 56.4(3) . . ?
C37 Sn2 Cl2 97.43(18) . . ?
B2 Sn2 Cl2 108.4(2) . . ?
C36 Sn2 Cl2 122.39(17) . . ?
C37 Sn2 C34 57.8(3) . . ?
B2 Sn2 C34 33.9(2) . . ?
C36 Sn2 C34 54.2(2) . . ?
Cl2 Sn2 C34 141.33(18) . . ?
C5 N2 C7 110.6(8) . . ?
C5 N2 C11 125.9(9) . . ?
C7 N2 C11 123.5(8) . . ?
C2 C1 B1 104.6(6) . . ?
C2 C1 Si1 125.8(6) . . ?
B1 C1 Si1 128.4(6) . . ?
C2 C1 Sn1 75.8(4) . . ?
B1 C1 Sn1 72.6(5) . . ?
Si1 C1 Sn1 125.9(4) . . ?
C3 C2 C1 111.6(5) . . ?
C3 C2 C18 124.5(5) . . ?
C1 C2 C18 123.1(7) . . ?
C3 C2 Sn1 81.8(3) . . ?
C1 C2 Sn1 69.4(4) . . ?
C18 C2 Sn1 124.1(5) . . ?
C2 C3 C4 112.8(5) . . ?
C2 C3 C26 124.3(5) . . ?
C4 C3 C26 122.9(7) . . ?
C3 C4 B1 104.7(6) . . ?
C3 C4 Si2 125.7(6) . . ?
B1 C4 Si2 129.6(6) . . ?
C37 B2 C34 107.6(8) . . ?
C37 B2 C38 125.9(6) . . ?
C34 B2 C38 125.8(6) . . ?
C37 B2 Sn2 67.2(5) . . ?
C34 B2 Sn2 79.1(5) . . ?
C38 B2 Sn2 126.3(7) . . ?
C4 Si2 C14 110.2(3) . . ?
C4 Si2 C12 108.2(3) . . ?
C14 Si2 C12 107.2(3) . . ?
C4 Si2 C13 114.5(4) . . ?
C14 Si2 C13 107.5(3) . . ?
C12 Si2 C13 108.9(3) . . ?
C47 Si3 C45 109.4(3) . . ?
C47 Si3 C46 106.9(3) . . ?
C45 Si3 C46 108.9(3) . . ?
C47 Si3 C37 115.3(3) . . ?
C45 Si3 C37 106.7(3) . . ?
C46 Si3 C37 109.6(3) . . ?
C49 Si4 C50 110.0(4) . . ?
C49 Si4 C48 107.3(3) . . ?
C50 Si4 C48 107.5(3) . . ?
C49 Si4 C34 108.5(3) . . ?
C50 Si4 C34 113.8(4) . . ?
C48 Si4 C34 109.5(3) . . ?
N2 C5 N1 107.7(8) . . ?
N2 C5 B1 131.3(9) . . ?
N1 C5 B1 121.0(9) . . ?
C7 C6 N1 106.8(7) . . ?
C7 C6 C9 132.4(8) . . ?
N1 C6 C9 120.9(7) . . ?
C6 C7 N2 106.0(8) . . ?
C6 C7 C10 132.5(9) . . ?
N2 C7 C10 121.5(8) . . ?
N1 C8 H8A 109.5 . . ?
N1 C8 H8B 109.5 . . ?
H8A C8 H8B 109.5 . . ?
N1 C8 H8C 109.5 . . ?
H8A C8 H8C 109.5 . . ?
H8B C8 H8C 109.5 . . ?
C6 C9 H9A 109.5 . . ?
C6 C9 H9B 109.5 . . ?
H9A C9 H9B 109.5 . . ?
C6 C9 H9C 109.5 . . ?
H9A C9 H9C 109.5 . . ?
H9B C9 H9C 109.5 . . ?
C7 C10 H10A 109.5 . . ?
C7 C10 H10B 109.5 . . ?
H10A C10 H10B 109.5 . . ?
C7 C10 H10C 109.5 . . ?
H10A C10 H10C 109.5 . . ?
H10B C10 H10C 109.5 . . ?
N2 C11 H11A 109.5 . . ?
N2 C11 H11B 109.5 . . ?
H11A C11 H11B 109.5 . . ?
N2 C11 H11C 109.5 . . ?
H11A C11 H11C 109.5 . . ?
H11B C11 H11C 109.5 . . ?
Si2 C12 H12A 109.5 . . ?
Si2 C12 H12B 109.5 . . ?
H12A C12 H12B 109.5 . . ?
Si2 C12 H12C 109.5 . . ?
H12A C12 H12C 109.5 . . ?
H12B C12 H12C 109.5 . . ?
Si2 C13 H13A 109.5 . . ?
Si2 C13 H13B 109.5 . . ?
H13A C13 H13B 109.5 . . ?
Si2 C13 H13C 109.5 . . ?
H13A C13 H13C 109.5 . . ?
H13B C13 H13C 109.5 . . ?
Si2 C14 H14A 109.5 . . ?
Si2 C14 H14B 109.5 . . ?
H14A C14 H14B 109.5 . . ?
Si2 C14 H14C 109.5 . . ?
H14A C14 H14C 109.5 . . ?
H14B C14 H14C 109.5 . . ?
Si1 C15 H15A 109.5 . . ?
Si1 C15 H15B 109.5 . . ?
H15A C15 H15B 109.5 . . ?
Si1 C15 H15C 109.5 . . ?
H15A C15 H15C 109.5 . . ?
H15B C15 H15C 109.5 . . ?
Si1 C16 H16A 109.5 . . ?
Si1 C16 H16B 109.5 . . ?
H16A C16 H16B 109.5 . . ?
Si1 C16 H16C 109.5 . . ?
H16A C16 H16C 109.5 . . ?
H16B C16 H16C 109.5 . . ?
Si1 C17 H17A 109.5 . . ?
Si1 C17 H17B 109.5 . . ?
H17A C17 H17B 109.5 . . ?
Si1 C17 H17C 109.5 . . ?
H17A C17 H17C 109.5 . . ?
H17B C17 H17C 109.5 . . ?
C23 C18 C19 120.7(7) . . ?
C23 C18 C2 123.8(7) . . ?
C19 C18 C2 115.5(7) . . ?
C18 C19 C20 119.7(7) . . ?
C18 C19 H19 120.2 . . ?
C20 C19 H19 120.2 . . ?
C21 C20 C19 118.5(6) . . ?
C21 C20 C24 120.8(6) . . ?
C19 C20 C24 120.7(6) . . ?
C20 C21 C22 121.9(6) . . ?
C20 C21 H21 119.0 . . ?
C22 C21 H21 119.0 . . ?
C23 C22 C21 116.8(6) . . ?
C23 C22 C25 122.5(7) . . ?
C21 C22 C25 120.7(6) . . ?
C18 C23 C22 122.4(7) . . ?
C18 C23 H23 118.8 . . ?
C22 C23 H23 118.8 . . ?
C22 C25 H25A 109.5 . . ?
C22 C25 H25B 109.5 . . ?
H25A C25 H25B 109.5 . . ?
C22 C25 H25C 109.5 . . ?
H25A C25 H25C 109.5 . . ?
H25B C25 H25C 109.5 . . ?
C20 C24 H24A 109.5 . . ?
C20 C24 H24B 109.5 . . ?
H24A C24 H24B 109.5 . . ?
C20 C24 H24C 109.5 . . ?
H24A C24 H24C 109.5 . . ?
H24B C24 H24C 109.5 . . ?
C27 C26 C31 120.2(7) . . ?
C27 C26 C3 122.3(7) . . ?
C31 C26 C3 117.4(6) . . ?
C30 C29 C28 122.3(7) . . ?
C30 C29 H29 118.9 . . ?
C28 C29 H29 118.9 . . ?
C29 C28 C27 116.8(7) . . ?
C29 C28 C32 121.4(7) . . ?
C27 C28 C32 121.8(7) . . ?
C26 C27 C28 122.2(7) . . ?
C26 C27 H27 118.9 . . ?
C28 C27 H27 118.9 . . ?
C29 C30 C31 118.6(7) . . ?
C29 C30 C33 121.1(6) . . ?
C31 C30 C33 120.3(6) . . ?
C26 C31 C30 119.9(7) . . ?
C26 C31 H31 120.1 . . ?
C30 C31 H31 120.1 . . ?
C28 C32 H32A 109.5 . . ?
C28 C32 H32B 109.5 . . ?
H32A C32 H32B 109.5 . . ?
C28 C32 H32C 109.5 . . ?
H32A C32 H32C 109.5 . . ?
H32B C32 H32C 109.5 . . ?
C30 C33 H33A 109.5 . . ?
C30 C33 H33B 109.5 . . ?
H33A C33 H33B 109.5 . . ?
C30 C33 H33C 109.5 . . ?
H33A C33 H33C 109.5 . . ?
H33B C33 H33C 109.5 . . ?
C35 C34 B2 106.8(7) . . ?
C35 C34 Si4 123.7(6) . . ?
B2 C34 Si4 128.8(6) . . ?
C35 C34 Sn2 75.9(4) . . ?
B2 C34 Sn2 66.9(5) . . ?
Si4 C34 Sn2 129.7(4) . . ?
C34 C35 C51 126.6(7) . . ?
C34 C35 C36 110.5(5) . . ?
C51 C35 C36 122.9(5) . . ?
C59 C36 C37 126.8(7) . . ?
C59 C36 C35 123.4(5) . . ?
C37 C36 C35 109.5(5) . . ?
C59 C36 Sn2 123.9(5) . . ?
C37 C36 Sn2 67.2(4) . . ?
C35 C36 Sn2 80.8(3) . . ?
C36 C37 B2 105.5(6) . . ?
C36 C37 Si3 122.6(6) . . ?
B2 C37 Si3 128.2(6) . . ?
C36 C37 Sn2 78.1(4) . . ?
B2 C37 Sn2 76.6(5) . . ?
Si3 C37 Sn2 128.1(4) . . ?
C38 N3 C40 110.6(8) . . ?
C38 N3 C44 124.7(8) . . ?
C40 N3 C44 124.6(8) . . ?
C38 N4 C39 113.0(7) . . ?
C38 N4 C41 123.1(7) . . ?
C39 N4 C41 123.9(6) . . ?
N4 C38 N3 103.3(8) . . ?
N4 C38 B2 122.0(8) . . ?
N3 C38 B2 134.7(8) . . ?
C40 C39 N4 106.0(7) . . ?
C40 C39 C42 132.3(7) . . ?
N4 C39 C42 121.7(6) . . ?
C39 C40 N3 107.2(7) . . ?
C39 C40 C43 130.3(8) . . ?
N3 C40 C43 122.5(7) . . ?
N4 C41 H41A 109.5 . . ?
N4 C41 H41B 109.5 . . ?
H41A C41 H41B 109.5 . . ?
N4 C41 H41C 109.5 . . ?
H41A C41 H41C 109.5 . . ?
H41B C41 H41C 109.5 . . ?
C39 C42 H42A 109.5 . . ?
C39 C42 H42B 109.5 . . ?
H42A C42 H42B 109.5 . . ?
C39 C42 H42C 109.5 . . ?
H42A C42 H42C 109.5 . . ?
H42B C42 H42C 109.5 . . ?
C40 C43 H43A 109.5 . . ?
C40 C43 H43B 109.5 . . ?
H43A C43 H43B 109.5 . . ?
C40 C43 H43C 109.5 . . ?
H43A C43 H43C 109.5 . . ?
H43B C43 H43C 109.5 . . ?
N3 C44 H44A 109.5 . . ?
N3 C44 H44B 109.5 . . ?
H44A C44 H44B 109.5 . . ?
N3 C44 H44C 109.5 . . ?
H44A C44 H44C 109.5 . . ?
H44B C44 H44C 109.5 . . ?
Si3 C45 H45A 109.5 . . ?
Si3 C45 H45B 109.5 . . ?
H45A C45 H45B 109.5 . . ?
Si3 C45 H45C 109.5 . . ?
H45A C45 H45C 109.5 . . ?
H45B C45 H45C 109.5 . . ?
Si3 C46 H46A 109.5 . . ?
Si3 C46 H46B 109.5 . . ?
H46A C46 H46B 109.5 . . ?
Si3 C46 H46C 109.5 . . ?
H46A C46 H46C 109.5 . . ?
H46B C46 H46C 109.5 . . ?
Si3 C47 H47A 109.5 . . ?
Si3 C47 H47B 109.5 . . ?
H47A C47 H47B 109.5 . . ?
Si3 C47 H47C 109.5 . . ?
H47A C47 H47C 109.5 . . ?
H47B C47 H47C 109.5 . . ?
Si4 C48 H48A 109.5 . . ?
Si4 C48 H48B 109.5 . . ?
H48A C48 H48B 109.5 . . ?
Si4 C48 H48C 109.5 . . ?
H48A C48 H48C 109.5 . . ?
H48B C48 H48C 109.5 . . ?
Si4 C49 H49A 109.5 . . ?
Si4 C49 H49B 109.5 . . ?
H49A C49 H49B 109.5 . . ?
Si4 C49 H49C 109.5 . . ?
H49A C49 H49C 109.5 . . ?
H49B C49 H49C 109.5 . . ?
Si4 C50 H50A 109.5 . . ?
Si4 C50 H50B 109.5 . . ?
H50A C50 H50B 109.5 . . ?
Si4 C50 H50C 109.5 . . ?
H50A C50 H50C 109.5 . . ?
H50B C50 H50C 109.5 . . ?
C52 C51 C56 116.3(6) . . ?
C52 C51 C35 121.1(6) . . ?
C56 C51 C35 122.5(7) . . ?
C53 C52 C51 123.2(7) . . ?
C53 C52 H52 118.4 . . ?
C51 C52 H52 118.4 . . ?
C52 C53 C54 118.5(6) . . ?
C52 C53 C57 119.7(6) . . ?
C54 C53 C57 121.8(6) . . ?
C55 C54 C53 121.2(6) . . ?
C55 C54 H54 119.4 . . ?
C53 C54 H54 119.4 . . ?
C54 C55 C56 120.7(6) . . ?
C54 C55 C58 120.3(6) . . ?
C56 C55 C58 119.0(6) . . ?
C55 C56 C51 120.1(6) . . ?
C55 C56 H56 120.0 . . ?
C51 C56 H56 120.0 . . ?
C53 C57 H57A 109.5 . . ?
C53 C57 H57B 109.5 . . ?
H57A C57 H57B 109.5 . . ?
C53 C57 H57C 109.5 . . ?
H57A C57 H57C 109.5 . . ?
H57B C57 H57C 109.5 . . ?
C55 C58 H58A 109.5 . . ?
C55 C58 H58B 109.5 . . ?
H58A C58 H58B 109.5 . . ?
C55 C58 H58C 109.5 . . ?
H58A C58 H58C 109.5 . . ?
H58B C58 H58C 109.5 . . ?
C60 C59 C64 115.7(7) . . ?
C60 C59 C36 120.5(7) . . ?
C64 C59 C36 123.6(7) . . ?
C61 C60 C59 123.1(7) . . ?
C61 C60 H60 118.5 . . ?
C59 C60 H60 118.5 . . ?
C60 C61 C62 118.6(6) . . ?
C60 C61 C65 119.9(6) . . ?
C62 C61 C65 121.5(6) . . ?
C63 C62 C61 121.3(6) . . ?
C63 C62 H62 119.4 . . ?
C61 C62 H62 119.4 . . ?
C62 C63 C64 119.8(6) . . ?
C62 C63 C66 119.3(6) . . ?
C64 C63 C66 120.9(6) . . ?
C63 C64 C59 121.5(7) . . ?
C63 C64 H64 119.2 . . ?
C59 C64 H64 119.2 . . ?
C61 C65 H65A 109.5 . . ?
C61 C65 H65B 109.5 . . ?
H65A C65 H65B 109.5 . . ?
C61 C65 H65C 109.5 . . ?
H65A C65 H65C 109.5 . . ?
H65B C65 H65C 109.5 . . ?
C63 C66 H66A 109.5 . . ?
C63 C66 H66B 109.5 . . ?
H66A C66 H66B 109.5 . . ?
C63 C66 H66C 109.5 . . ?
H66A C66 H66C 109.5 . . ?
H66B C66 H66C 109.5 . . ?
C68 C67 H67A 109.5 . . ?
C68 C67 H67B 109.5 . . ?
H67A C67 H67B 109.5 . . ?
C68 C67 H67C 109.5 . . ?
H67A C67 H67C 109.5 . . ?
H67B C67 H67C 109.5 . . ?
C68 C67 H67A 109.473(4) . 2_665 ?
H67A C67 H67A 141.1 . 2_665 ?
H67B C67 H67A 56.2 . 2_665 ?
H67C C67 H67A 56.3 . 2_665 ?
C68 C67 H67B 109.472(15) . 2_665 ?
H67A C67 H67B 56.3 . 2_665 ?
H67B C67 H67B 141.1 . 2_665 ?
H67C C67 H67B 56.3 . 2_665 ?
H67A C67 H67B 109.5 2_665 2_665 ?
C68 C67 H67C 109.47(2) . 2_665 ?
H67A C67 H67C 56.3 . 2_665 ?
H67B C67 H67C 56.2 . 2_665 ?
H67C C67 H67C 141.1 . 2_665 ?
H67A C67 H67C 109.5 2_665 2_665 ?
H67B C67 H67C 109.5 2_665 2_665 ?
C69 C68 C69 115.2(16) 2_665 . ?
C69 C68 C67 122.4(8) 2_665 . ?
C69 C68 C67 122.4(8) . . ?
C70 C69 C68 122.5(9) . . ?
C70 C69 H69 118.7 . . ?
C68 C69 H69 118.7 . . ?
C69 C70 C71 121.6(10) . . ?
C69 C70 H70 119.2 . . ?
C71 C70 H70 119.2 . . ?
C70 C71 C70 116.6(17) . 2_665 ?
C70 C71 H71 121.7 . . ?
C70 C71 H71 121.7 2_665 . ?
C73 C72 H72A 109.5 . . ?
C73 C72 H72B 109.5 . . ?
H72A C72 H72B 109.5 . . ?
C73 C72 H72C 109.5 . . ?
H72A C72 H72C 109.5 . . ?
H72B C72 H72C 109.5 . . ?
C73 C72 H72A 109.474(14) . 2_765 ?
H72A C72 H72A 141.1 . 2_765 ?
H72B C72 H72A 56.3 . 2_765 ?
H72C C72 H72A 56.2 . 2_765 ?
C73 C72 H72B 109.47(5) . 2_765 ?
H72A C72 H72B 56.2 . 2_765 ?
H72B C72 H72B 141.1 . 2_765 ?
H72C C72 H72B 56.3 . 2_765 ?
H72A C72 H72B 109.5 2_765 2_765 ?
C73 C72 H72C 109.474(19) . 2_765 ?
H72A C72 H72C 56.3 . 2_765 ?
H72B C72 H72C 56.2 . 2_765 ?
H72C C72 H72C 141.1 . 2_765 ?
H72A C72 H72C 109.5 2_765 2_765 ?
H72B C72 H72C 109.5 2_765 2_765 ?
C74 C73 C74 120.7(16) 2_765 . ?
C74 C73 C72 119.6(8) 2_765 . ?
C74 C73 C72 119.6(8) . . ?
C73 C74 C75 119.3(9) . . ?
C73 C74 H74 120.4 . . ?
C75 C74 H74 120.4 . . ?
C76 C75 C74 119.8(10) . . ?
C76 C75 H75 120.1 . . ?
C74 C75 H75 120.1 . . ?
C75 C76 C75 121.1(18) 2_765 . ?
C75 C76 H76 119.4 2_765 . ?
C75 C76 H76 119.4 . . ?

loop_
_geom_bond_atom_site_label_1
_geom_bond_atom_site_label_2
_geom_bond_distance
_geom_bond_site_symmetry_2
_geom_bond_publ_flag
Sn1 C1 2.407(7) . ?
Sn1 B1 2.446(11) . ?
Sn1 C2 2.493(7) . ?
Sn1 Cl1 2.6493(15) . ?
N1 C5 1.348(12) . ?
N1 C6 1.386(10) . ?
N1 C8 1.463(11) . ?
B1 C1 1.558(11) . ?
B1 C4 1.576(11) . ?
B1 C5 1.594(14) . ?
Si1 C1 1.852(8) . ?
Si1 C17 1.862(7) . ?
Si1 C16 1.887(7) . ?
Si1 C15 1.887(7) . ?
Sn2 C37 2.363(7) . ?
Sn2 B2 2.492(11) . ?
Sn2 C36 2.507(8) . ?
Sn2 Cl2 2.6593(15) . ?
Sn2 C34 2.660(8) . ?
N2 C5 1.315(13) . ?
N2 C7 1.384(12) . ?
N2 C11 1.456(12) . ?
C1 C2 1.465(10) . ?
C2 C3 1.407(14) . ?
C2 C18 1.541(10) . ?
C3 C4 1.439(10) . ?
C3 C26 1.542(10) . ?
C4 Si2 1.850(8) . ?
B2 C37 1.512(11) . ?
B2 C34 1.512(11) . ?
B2 C38 1.568(14) . ?
Si2 C14 1.868(6) . ?
Si2 C12 1.888(7) . ?
Si2 C13 1.896(7) . ?
Si3 C47 1.840(7) . ?
Si3 C45 1.861(6) . ?
Si3 C46 1.870(6) . ?
Si3 C37 1.883(8) . ?
Si4 C49 1.852(8) . ?
Si4 C50 1.868(7) . ?
Si4 C48 1.873(6) . ?
Si4 C34 1.884(8) . ?
C6 C7 1.369(12) . ?
C6 C9 1.522(11) . ?
C7 C10 1.529(13) . ?
C8 H8A 0.9800 . ?
C8 H8B 0.9800 . ?
C8 H8C 0.9800 . ?
C9 H9A 0.9800 . ?
C9 H9B 0.9800 . ?
C9 H9C 0.9800 . ?
C10 H10A 0.9800 . ?
C10 H10B 0.9800 . ?
C10 H10C 0.9800 . ?
C11 H11A 0.9800 . ?
C11 H11B 0.9800 . ?
C11 H11C 0.9800 . ?
C12 H12A 0.9800 . ?
C12 H12B 0.9800 . ?
C12 H12C 0.9800 . ?
C13 H13A 0.9800 . ?
C13 H13B 0.9800 . ?
C13 H13C 0.9800 . ?
C14 H14A 0.9800 . ?
C14 H14B 0.9800 . ?
C14 H14C 0.9800 . ?
C15 H15A 0.9800 . ?
C15 H15B 0.9800 . ?
C15 H15C 0.9800 . ?
C16 H16A 0.9800 . ?
C16 H16B 0.9800 . ?
C16 H16C 0.9800 . ?
C17 H17A 0.9800 . ?
C17 H17B 0.9800 . ?
C17 H17C 0.9800 . ?
C18 C23 1.348(10) . ?
C18 C19 1.383(10) . ?
C19 C20 1.402(10) . ?
C19 H19 0.9500 . ?
C20 C21 1.388(10) . ?
C20 C24 1.525(9) . ?
C21 C22 1.402(10) . ?
C21 H21 0.9500 . ?
C22 C23 1.392(10) . ?
C22 C25 1.508(10) . ?
C23 H23 0.9500 . ?
C25 H25A 0.9800 . ?
C25 H25B 0.9800 . ?
C25 H25C 0.9800 . ?
C24 H24A 0.9800 . ?
C24 H24B 0.9800 . ?
C24 H24C 0.9800 . ?
C26 C27 1.348(11) . ?
C26 C31 1.384(10) . ?
C29 C30 1.383(10) . ?
C29 C28 1.386(11) . ?
C29 H29 0.9500 . ?
C28 C27 1.407(11) . ?
C28 C32 1.511(11) . ?
C27 H27 0.9500 . ?
C30 C31 1.401(10) . ?
C30 C33 1.536(9) . ?
C31 H31 0.9500 . ?
C32 H32A 0.9800 . ?
C32 H32B 0.9800 . ?
C32 H32C 0.9800 . ?
C33 H33A 0.9800 . ?
C33 H33B 0.9800 . ?
C33 H33C 0.9800 . ?
C34 C35 1.413(11) . ?
C35 C51 1.444(10) . ?
C35 C36 1.458(12) . ?
C36 C59 1.434(10) . ?
C36 C37 1.458(10) . ?
N3 C38 1.376(12) . ?
N3 C40 1.406(11) . ?
N3 C44 1.465(13) . ?
N4 C38 1.345(11) . ?
N4 C39 1.395(9) . ?
N4 C41 1.454(10) . ?
C39 C40 1.334(10) . ?
C39 C42 1.479(9) . ?
C40 C43 1.464(11) . ?
C41 H41A 0.9800 . ?
C41 H41B 0.9800 . ?
C41 H41C 0.9800 . ?
C42 H42A 0.9800 . ?
C42 H42B 0.9800 . ?
C42 H42C 0.9800 . ?
C43 H43A 0.9800 . ?
C43 H43B 0.9800 . ?
C43 H43C 0.9800 . ?
C44 H44A 0.9800 . ?
C44 H44B 0.9800 . ?
C44 H44C 0.9800 . ?
C45 H45A 0.9800 . ?
C45 H45B 0.9800 . ?
C45 H45C 0.9800 . ?
C46 H46A 0.9800 . ?
C46 H46B 0.9800 . ?
C46 H46C 0.9800 . ?
C47 H47A 0.9800 . ?
C47 H47B 0.9800 . ?
C47 H47C 0.9800 . ?
C48 H48A 0.9800 . ?
C48 H48B 0.9800 . ?
C48 H48C 0.9800 . ?
C49 H49A 0.9800 . ?
C49 H49B 0.9800 . ?
C49 H49C 0.9800 . ?
C50 H50A 0.9800 . ?
C50 H50B 0.9800 . ?
C50 H50C 0.9800 . ?
C51 C52 1.404(10) . ?
C51 C56 1.441(9) . ?
C52 C53 1.385(9) . ?
C52 H52 0.9500 . ?
C53 C54 1.394(9) . ?
C53 C57 1.483(9) . ?
C54 C55 1.366(9) . ?
C54 H54 0.9500 . ?
C55 C56 1.400(10) . ?
C55 C58 1.511(9) . ?
C56 H56 0.9500 . ?
C57 H57A 0.9800 . ?
C57 H57B 0.9800 . ?
C57 H57C 0.9800 . ?
C58 H58A 0.9800 . ?
C58 H58B 0.9800 . ?
C58 H58C 0.9800 . ?
C59 C60 1.413(10) . ?
C59 C64 1.431(10) . ?
C60 C61 1.389(9) . ?
C60 H60 0.9500 . ?
C61 C62 1.393(9) . ?
C61 C65 1.476(9) . ?
C62 C63 1.380(9) . ?
C62 H62 0.9500 . ?
C63 C64 1.393(10) . ?
C63 C66 1.504(9) . ?
C64 H64 0.9500 . ?
C65 H65A 0.9800 . ?
C65 H65B 0.9800 . ?
C65 H65C 0.9800 . ?
C66 H66A 0.9800 . ?
C66 H66B 0.9800 . ?
C66 H66C 0.9800 . ?
C67 C68 1.56(3) . ?
C67 H67A 0.9800 . ?
C67 H67B 0.9800 . ?
C67 H67C 0.9800 . ?
C67 H67A 0.9800 2_665 ?
C67 H67B 0.9801 2_665 ?
C67 H67C 0.9801 2_665 ?
C68 C69 1.411(13) 2_665 ?
C68 C69 1.411(13) . ?
C69 C70 1.389(11) . ?
C69 H69 0.9500 . ?
C70 C71 1.403(14) . ?
C70 H70 0.9500 . ?
C71 H71 0.9500 . ?
C72 C73 1.45(3) . ?
C72 H72A 0.9800 . ?
C72 H72B 0.9800 . ?
C72 H72C 0.9800 . ?
C72 H72A 0.9800 2_765 ?
C72 H72B 0.9800(13) 2_765 ?
C72 H72C 0.9800 2_765 ?
C73 C74 1.372(12) 2_765 ?
C73 C74 1.372(12) . ?
C74 C75 1.391(11) . ?
C74 H74 0.9500 . ?
C75 C76 1.360(13) . ?
C75 H75 0.9500 . ?
C76 H76 0.9500 . ?
